data_4033742
loop_
_publ_author_name
'Liu, Jin'
'Li, Qi'
'Cao, Zheng-Mao'
'Jin, Yi'
'Lin, Jun'
'Yan, Sheng-Jiao'

_publ_section_title
;
 Cascade Reaction of Morita-Baylis-Hillman Acetates with 1,1-Enediamines
 or Heterocyclic Ketene Aminals: Synthesis of Highly Functionalized
 2-Aminopyrroles.
;
_journal_issue 4
_journal_name_full 'The Journal of organic chemistry'
_journal_page_first 1797
_journal_page_last 1807
_journal_paper_doi 10.1021/acs.joc.8b02594
_journal_volume 84
_journal_year 2019
_chemical_formula_sum 'C17 H19 N3 O4'
_chemical_formula_weight 329.35
_space_group_crystal_system triclinic
_space_group_IT_number 2
_space_group_name_Hall '-P 1'
_space_group_name_H-M_alt 'P -1'
_atom_sites_solution_hydrogens geom
_audit_creation_method SHELXL-2014
_cell_angle_alpha 64.740(12)
_cell_angle_beta 82.00(3)
_cell_angle_gamma 81.992(16)
_cell_formula_units_Z 8
_cell_length_a 13.340(3)
_cell_length_b 16.490(6)
_cell_length_c 16.496(3)
_cell_measurement_reflns_used 2459
_cell_measurement_temperature 298(2)
_cell_measurement_theta_max 23.9771
_cell_measurement_theta_min 2.7416
_cell_volume 3236.9(15)
_computing_cell_refinement 'Bruker SMART'
_computing_data_collection 'Bruker SMART'
_computing_data_reduction 'Bruker SAINT'
_computing_molecular_graphics 'SHELXL-2014 (Sheldrick, 2014)'
_computing_publication_material 'SHELXL-2014 (Sheldrick, 2014)'
_computing_structure_refinement 'SHELXL-2014 (Sheldrick, 2014)'
_computing_structure_solution 'SHELXL-2014 (Sheldrick, 2014)'
_diffrn_ambient_temperature 298(2)
_diffrn_measured_fraction_theta_full 0.955
_diffrn_measured_fraction_theta_max 0.981
_diffrn_measurement_device_type 'CCD area detector'
_diffrn_measurement_method 'phi and omega scans'
_diffrn_radiation_type MoK\a
_diffrn_radiation_wavelength 0.71073
_diffrn_reflns_av_R_equivalents 0.0325
_diffrn_reflns_av_unetI/netI 0.0778
_diffrn_reflns_Laue_measured_fraction_full 0.955
_diffrn_reflns_Laue_measured_fraction_max 0.981
_diffrn_reflns_limit_h_max 15
_diffrn_reflns_limit_h_min -15
_diffrn_reflns_limit_k_max 19
_diffrn_reflns_limit_k_min -19
_diffrn_reflns_limit_l_max 14
_diffrn_reflns_limit_l_min -19
_diffrn_reflns_number 18215
_diffrn_reflns_point_group_measured_fraction_full 0.955
_diffrn_reflns_point_group_measured_fraction_max 0.981
_diffrn_reflns_theta_full 25.242
_diffrn_reflns_theta_max 25.000
_diffrn_reflns_theta_min 1.370
_diffrn_source 'sealed tube'
_exptl_absorpt_coefficient_mu 0.098
_exptl_absorpt_correction_T_max 0.976
_exptl_absorpt_correction_T_min 0.963
_exptl_absorpt_correction_type multi-scan
_exptl_absorpt_process_details sadabs
_exptl_crystal_colour block
_exptl_crystal_density_diffrn 1.352
_exptl_crystal_description yellow
_exptl_crystal_F_000 1392
_exptl_crystal_size_max 30.000
_exptl_crystal_size_mid 0.320
_exptl_crystal_size_min 0.250
_refine_diff_density_max 0.274
_refine_diff_density_min -0.385
_refine_diff_density_rms 0.076
_refine_ls_extinction_method none
_refine_ls_goodness_of_fit_ref 0.990
_refine_ls_hydrogen_treatment constr
_refine_ls_matrix_type full
_refine_ls_number_parameters 869
_refine_ls_number_reflns 11189
_refine_ls_number_restraints 0
_refine_ls_restrained_S_all 0.990
_refine_ls_R_factor_all 0.1734
_refine_ls_R_factor_gt 0.0731
_refine_ls_shift/su_max 0.069
_refine_ls_shift/su_mean 0.010
_refine_ls_structure_factor_coef Fsqd
_refine_ls_weighting_details 'w=1/[\s^2^(Fo^2^)+(0.0861P)^2^+0.2185P] where P=(Fo^2^+2Fc^2^)/3'
_refine_ls_weighting_scheme calc
_refine_ls_wR_factor_gt 0.2024
_refine_ls_wR_factor_ref 0.2284
_reflns_Friedel_coverage 0.000
_reflns_number_gt 3554
_reflns_number_total 11189
_reflns_threshold_expression 'I > 2\s(I)'
_cod_data_source_file jo8b02594_si_003.cif
_cod_data_source_block 1
_cod_original_cell_volume 3236.9(16)
_cod_database_code 4033742
_shelx_space_group_comment
;
The symmetry employed for this shelxl refinement is uniquely defined
by the following loop, which should always be used as a source of
symmetry information in preference to the above space-group names.
They are only intended as comments.
;
_shelx_estimated_absorpt_t_min 0.157
_shelx_estimated_absorpt_t_max 0.976
_shelxl_version_number 2014-3

loop_
_space_group_symop_operation_xyz
'x, y, z'
'-x, -y, -z'

loop_
_atom_site_label
_atom_site_type_symbol
_atom_site_fract_x
_atom_site_fract_y
_atom_site_fract_z
_atom_site_U_iso_or_equiv
_atom_site_adp_type
_atom_site_occupancy
_atom_site_site_symmetry_order
_atom_site_calc_flag
_atom_site_refinement_flags_posn
_atom_site_refinement_flags_adp
O4 O 0.4801(3) 0.8639(3) -0.0503(3) 0.0633(12) Uani 1 1 d . .
O2 O 0.1293(3) 1.0405(3) 0.2319(3) 0.0683(13) Uani 1 1 d . .
O1 O 0.0265(3) 1.1280(3) 0.1301(3) 0.0716(13) Uani 1 1 d . .
O3 O 0.4116(3) 1.0033(3) -0.0802(3) 0.0881(16) Uani 1 1 d . .
N2 N 0.1724(4) 1.0077(3) -0.0291(3) 0.0551(14) Uani 1 1 d . .
N3 N 0.0967(4) 1.0653(3) 0.1574(4) 0.0543(14) Uani 1 1 d . .
N1 N 0.0462(4) 1.1238(3) -0.0358(3) 0.0579(14) Uani 1 1 d . .
H1 H 0.0091 1.1537 -0.0090 0.069 Uiso 1 1 calc R U
C3 C 0.2183(4) 0.9526(4) 0.1135(4) 0.0471(15) Uani 1 1 d . .
C8 C 0.2619(4) 0.8916(4) 0.1986(4) 0.0488(15) Uani 1 1 d . .
C1 C 0.1133(4) 1.0578(4) 0.0106(4) 0.0497(16) Uani 1 1 d . .
C2 C 0.1381(4) 1.0251(4) 0.1004(4) 0.0468(15) Uani 1 1 d . .
C4 C 0.2359(5) 0.9447(4) 0.0338(4) 0.0540(17) Uani 1 1 d . .
C15 C 0.4057(5) 0.9242(4) -0.0453(4) 0.0526(16) Uani 1 1 d . .
C14 C 0.3123(4) 0.8801(4) 0.0099(4) 0.0580(17) Uani 1 1 d . .
H14A H 0.2807 0.8562 -0.0238 0.070 Uiso 1 1 calc R U
H14B H 0.3325 0.8301 0.0648 0.070 Uiso 1 1 calc R U
C9 C 0.1986(5) 0.8496(4) 0.2759(4) 0.0604(18) Uani 1 1 d . .
H9 H 0.1286 0.8634 0.2748 0.072 Uiso 1 1 calc R U
C7 C 0.1615(5) 1.0214(4) -0.1222(4) 0.071(2) Uani 1 1 d . .
H7A H 0.1131 0.9822 -0.1214 0.085 Uiso 1 1 calc R U
H7B H 0.2264 1.0060 -0.1493 0.085 Uiso 1 1 calc R U
C13 C 0.3673(5) 0.8721(5) 0.2037(5) 0.070(2) Uani 1 1 d . .
H13 H 0.4120 0.9004 0.1538 0.083 Uiso 1 1 calc R U
C5 C 0.0329(5) 1.1476(4) -0.1295(4) 0.0648(19) Uani 1 1 d . .
H5A H 0.0188 1.2123 -0.1602 0.078 Uiso 1 1 calc R U
H5B H -0.0252 1.1198 -0.1324 0.078 Uiso 1 1 calc R U
C16 C 0.5716(5) 0.9012(5) -0.1059(5) 0.081(2) Uani 1 1 d . .
H16A H 0.6028 0.9325 -0.0791 0.097 Uiso 1 1 calc R U
H16B H 0.5542 0.9440 -0.1653 0.097 Uiso 1 1 calc R U
C6 C 0.1257(5) 1.1177(4) -0.1769(4) 0.0681(19) Uani 1 1 d . .
H6A H 0.1096 1.1243 -0.2351 0.082 Uiso 1 1 calc R U
H6B H 0.1796 1.1557 -0.1868 0.082 Uiso 1 1 calc R U
C11 C 0.3419(9) 0.7683(6) 0.3586(6) 0.115(4) Uani 1 1 d . .
H11 H 0.3685 0.7273 0.4117 0.138 Uiso 1 1 calc R U
C17 C 0.6438(5) 0.8269(5) -0.1130(5) 0.092(2) Uani 1 1 d . .
H17A H 0.6177 0.8034 -0.1492 0.138 Uiso 1 1 calc R U
H17B H 0.6520 0.7799 -0.0540 0.138 Uiso 1 1 calc R U
H17C H 0.7084 0.8494 -0.1405 0.138 Uiso 1 1 calc R U
C10 C 0.2382(7) 0.7877(5) 0.3543(5) 0.084(2) Uani 1 1 d . .
H10 H 0.1945 0.7587 0.4048 0.100 Uiso 1 1 calc R U
C12 C 0.4043(7) 0.8103(6) 0.2838(7) 0.105(3) Uani 1 1 d . .
H12 H 0.4742 0.7971 0.2864 0.126 Uiso 1 1 calc R U
O8 O 0.4800(3) 0.3640(3) 0.4501(3) 0.0639(12) Uani 1 1 d . .
O5 O 0.0272(3) 0.6278(3) 0.6300(3) 0.0686(13) Uani 1 1 d . .
O6 O 0.1286(3) 0.5404(3) 0.7320(3) 0.0708(14) Uani 1 1 d . .
O7 O 0.4115(3) 0.5038(3) 0.4193(3) 0.0898(16) Uani 1 1 d . .
N6 N 0.0982(4) 0.5647(3) 0.6571(4) 0.0552(14) Uani 1 1 d . .
N5 N 0.1731(4) 0.5070(3) 0.4730(3) 0.0542(13) Uani 1 1 d . .
N4 N 0.0453(4) 0.6245(3) 0.4631(4) 0.0607(15) Uani 1 1 d . .
H4 H 0.0081 0.6546 0.4896 0.073 Uiso 1 1 calc R U
C19 C 0.1381(4) 0.5259(4) 0.5991(4) 0.0491(16) Uani 1 1 d . .
C20 C 0.2176(4) 0.4516(4) 0.6150(4) 0.0489(16) Uani 1 1 d . .
C18 C 0.1118(4) 0.5576(4) 0.5097(4) 0.0522(16) Uani 1 1 d . .
C25 C 0.2612(5) 0.3916(4) 0.7000(4) 0.0551(17) Uani 1 1 d . .
C32 C 0.4055(5) 0.4247(4) 0.4547(4) 0.0567(17) Uani 1 1 d . .
C21 C 0.2365(4) 0.4433(4) 0.5360(4) 0.0510(16) Uani 1 1 d . .
C31 C 0.3125(4) 0.3804(4) 0.5102(4) 0.0580(17) Uani 1 1 d . .
H31A H 0.2803 0.3572 0.4763 0.070 Uiso 1 1 calc R U
H31B H 0.3333 0.3298 0.5644 0.070 Uiso 1 1 calc R U
C26 C 0.1990(5) 0.3478(5) 0.7777(5) 0.0657(19) Uani 1 1 d . .
H26 H 0.1288 0.3593 0.7771 0.079 Uiso 1 1 calc R U
C24 C 0.1654(5) 0.5195(4) 0.3806(4) 0.076(2) Uani 1 1 d . .
H24A H 0.1212 0.4774 0.3809 0.092 Uiso 1 1 calc R U
H24B H 0.2321 0.5076 0.3538 0.092 Uiso 1 1 calc R U
C33 C 0.5717(5) 0.4007(4) 0.3937(5) 0.076(2) Uani 1 1 d . .
H33A H 0.6029 0.4330 0.4195 0.092 Uiso 1 1 calc R U
H33B H 0.5542 0.4426 0.3340 0.092 Uiso 1 1 calc R U
C30 C 0.3653(6) 0.3724(5) 0.7026(5) 0.074(2) Uani 1 1 d . .
H30 H 0.4082 0.4000 0.6511 0.089 Uiso 1 1 calc R U
C22 C 0.0338(5) 0.6479(4) 0.3692(4) 0.0642(18) Uani 1 1 d . .
H22A H 0.0239 0.7129 0.3372 0.077 Uiso 1 1 calc R U
H22B H -0.0260 0.6229 0.3652 0.077 Uiso 1 1 calc R U
C23 C 0.1241(5) 0.6134(5) 0.3262(4) 0.077(2) Uani 1 1 d . .
H23A H 0.1774 0.6530 0.3120 0.093 Uiso 1 1 calc R U
H23B H 0.1064 0.6165 0.2698 0.093 Uiso 1 1 calc R U
C28 C 0.3443(8) 0.2680(6) 0.8571(7) 0.106(3) Uani 1 1 d . .
H28 H 0.3721 0.2254 0.9089 0.127 Uiso 1 1 calc R U
C27 C 0.2408(7) 0.2868(5) 0.8564(5) 0.087(3) Uani 1 1 d . .
H27 H 0.1987 0.2588 0.9084 0.104 Uiso 1 1 calc R U
C29 C 0.4065(6) 0.3116(6) 0.7821(7) 0.099(3) Uani 1 1 d . .
H29 H 0.4766 0.3009 0.7839 0.119 Uiso 1 1 calc R U
C34 C 0.6445(5) 0.3259(5) 0.3877(5) 0.092(3) Uani 1 1 d . .
H34A H 0.7037 0.3502 0.3490 0.139 Uiso 1 1 calc R U
H34B H 0.6127 0.2932 0.3637 0.139 Uiso 1 1 calc R U
H34C H 0.6641 0.2861 0.4466 0.139 Uiso 1 1 calc R U
O12 O 0.5198(3) 0.5498(3) 0.1359(3) 0.0636(12) Uani 1 1 d . .
O10 O 0.8717(3) 0.2685(3) -0.0405(3) 0.0686(13) Uani 1 1 d . .
O9 O 0.9737(3) 0.3698(3) -0.1273(3) 0.0712(13) Uani 1 1 d . .
O11 O 0.5887(4) 0.5803(3) -0.0033(3) 0.0895(17) Uani 1 1 d . .
N9 N 0.8275(4) 0.5278(3) -0.0077(3) 0.0535(13) Uani 1 1 d . .
N7 N 0.9023(4) 0.3438(3) -0.0654(3) 0.0505(13) Uani 1 1 d . .
N8 N 0.9554(3) 0.5367(3) -0.1239(3) 0.0585(14) Uani 1 1 d . .
H8 H 0.9928 0.5100 -0.1538 0.070 Uiso 1 1 calc R U
C36 C 0.8616(4) 0.4001(4) -0.0248(4) 0.0484(15) Uani 1 1 d . .
C42 C 0.7384(5) 0.3012(4) 0.1086(4) 0.0516(16) Uani 1 1 d . .
C35 C 0.8882(4) 0.4900(4) -0.0574(4) 0.0481(16) Uani 1 1 d . .
C37 C 0.7818(4) 0.3861(4) 0.0483(4) 0.0498(15) Uani 1 1 d . .
C38 C 0.7632(5) 0.4662(4) 0.0562(4) 0.0515(16) Uani 1 1 d . .
C49 C 0.5943(5) 0.5453(4) 0.0759(4) 0.0560(17) Uani 1 1 d . .
C43 C 0.8014(5) 0.2227(4) 0.1516(4) 0.0589(17) Uani 1 1 d . .
H43 H 0.8715 0.2231 0.1385 0.071 Uiso 1 1 calc R U
C48 C 0.6874(5) 0.4901(4) 0.1201(4) 0.0597(18) Uani 1 1 d . .
H48A H 0.7190 0.5238 0.1440 0.072 Uiso 1 1 calc R U
H48B H 0.6671 0.4352 0.1701 0.072 Uiso 1 1 calc R U
C39 C 0.9675(5) 0.6303(4) -0.1474(4) 0.0641(18) Uani 1 1 d . .
H39A H 0.9775 0.6623 -0.2124 0.077 Uiso 1 1 calc R U
H39B H 1.0273 0.6341 -0.1223 0.077 Uiso 1 1 calc R U
C41 C 0.8355(5) 0.6194(4) -0.0199(4) 0.0674(19) Uani 1 1 d . .
H41A H 0.8801 0.6187 0.0222 0.081 Uiso 1 1 calc R U
H41B H 0.7690 0.6462 -0.0075 0.081 Uiso 1 1 calc R U
C47 C 0.6349(5) 0.2964(5) 0.1277(5) 0.0688(19) Uani 1 1 d . .
H47 H 0.5913 0.3472 0.0993 0.083 Uiso 1 1 calc R U
C40 C 0.8760(5) 0.6738(4) -0.1125(5) 0.091(3) Uani 1 1 d . .
H40A H 0.8935 0.7302 -0.1153 0.110 Uiso 1 1 calc R U
H40B H 0.8226 0.6881 -0.1521 0.110 Uiso 1 1 calc R U
C44 C 0.7607(7) 0.1444(5) 0.2134(5) 0.083(2) Uani 1 1 d . .
H44 H 0.8032 0.0932 0.2431 0.100 Uiso 1 1 calc R U
C50 C 0.4275(5) 0.6057(5) 0.0991(4) 0.077(2) Uani 1 1 d . .
H50A H 0.3960 0.5790 0.0678 0.093 Uiso 1 1 calc R U
H50B H 0.4446 0.6653 0.0564 0.093 Uiso 1 1 calc R U
C45 C 0.6566(9) 0.1429(7) 0.2307(7) 0.115(4) Uani 1 1 d . .
H45 H 0.6291 0.0902 0.2716 0.139 Uiso 1 1 calc R U
C46 C 0.5942(7) 0.2170(7) 0.1889(7) 0.103(3) Uani 1 1 d . .
H46 H 0.5242 0.2151 0.2007 0.124 Uiso 1 1 calc R U
C51 C 0.3562(5) 0.6124(5) 0.1731(5) 0.092(2) Uani 1 1 d . .
H51A H 0.3015 0.6575 0.1487 0.137 Uiso 1 1 calc R U
H51B H 0.3912 0.6287 0.2102 0.137 Uiso 1 1 calc R U
H51C H 0.3293 0.5554 0.2087 0.137 Uiso 1 1 calc R U
O16 O 0.4802(3) -0.0501(3) 0.3642(3) 0.0640(12) Uani 1 1 d . .
O13 O 0.1280(3) 0.2325(3) 0.5401(3) 0.0677(13) Uani 1 1 d . .
O14 O 0.0263(3) 0.1306(3) 0.6273(3) 0.0711(13) Uani 1 1 d . .
O15 O 0.4120(4) -0.0812(4) 0.5033(3) 0.0885(17) Uani 1 1 d . .
N12 N 0.1728(3) -0.0281(3) 0.5065(3) 0.0521(13) Uani 1 1 d . .
N10 N 0.0979(4) 0.1569(4) 0.5652(3) 0.0537(13) Uani 1 1 d . .
N11 N 0.0465(4) -0.0351(3) 0.6231(3) 0.0564(14) Uani 1 1 d . .
H11A H 0.0101 -0.0082 0.6532 0.068 Uiso 1 1 calc R U
C53 C 0.1377(4) 0.0998(4) 0.5259(4) 0.0465(15) Uani 1 1 d . .
C52 C 0.1134(5) 0.0107(4) 0.5572(4) 0.0513(16) Uani 1 1 d . .
C55 C 0.2371(4) 0.0354(4) 0.4440(4) 0.0528(16) Uani 1 1 d . .
C59 C 0.2622(5) 0.1987(4) 0.3921(4) 0.0531(16) Uani 1 1 d . .
C54 C 0.2176(4) 0.1151(4) 0.4520(4) 0.0505(16) Uani 1 1 d . .
C65 C 0.3122(4) 0.0091(4) 0.3804(4) 0.0585(17) Uani 1 1 d . .
H65A H 0.2799 -0.0261 0.3587 0.070 Uiso 1 1 calc R U
H65B H 0.3320 0.0630 0.3288 0.070 Uiso 1 1 calc R U
C66 C 0.4058(5) -0.0448(4) 0.4243(5) 0.0547(17) Uani 1 1 d . .
C58 C 0.1619(5) -0.1205(4) 0.5199(4) 0.0676(19) Uani 1 1 d . .
H58A H 0.2266 -0.1474 0.5040 0.081 Uiso 1 1 calc R U
H58B H 0.1129 -0.1197 0.4812 0.081 Uiso 1 1 calc R U
C60 C 0.1994(5) 0.2765(4) 0.3488(4) 0.0587(17) Uani 1 1 d . .
H60 H 0.1294 0.2751 0.3615 0.070 Uiso 1 1 calc R U
C56 C 0.0319(4) -0.1288(4) 0.6466(4) 0.0618(18) Uani 1 1 d . .
H56A H -0.0252 -0.1313 0.6175 0.074 Uiso 1 1 calc R U
H56B H 0.0165 -0.1596 0.7112 0.074 Uiso 1 1 calc R U
C57 C 0.1267(5) -0.1758(4) 0.6175(4) 0.0640(18) Uani 1 1 d . .
H57A H 0.1803 -0.1842 0.6553 0.077 Uiso 1 1 calc R U
H57B H 0.1121 -0.2347 0.6247 0.077 Uiso 1 1 calc R U
C64 C 0.3667(5) 0.2047(5) 0.3713(5) 0.072(2) Uani 1 1 d . .
H64 H 0.4115 0.1544 0.3987 0.087 Uiso 1 1 calc R U
C61 C 0.2380(7) 0.3553(5) 0.2875(5) 0.082(2) Uani 1 1 d . .
H61 H 0.1940 0.4060 0.2597 0.099 Uiso 1 1 calc R U
C62 C 0.3407(9) 0.3597(6) 0.2673(6) 0.111(3) Uani 1 1 d . .
H62 H 0.3669 0.4125 0.2251 0.133 Uiso 1 1 calc R U
C67 C 0.5730(5) -0.1053(5) 0.4011(5) 0.075(2) Uani 1 1 d . .
H67A H 0.5563 -0.1645 0.4450 0.090 Uiso 1 1 calc R U
H67B H 0.6049 -0.0774 0.4309 0.090 Uiso 1 1 calc R U
C63 C 0.4042(6) 0.2848(6) 0.3103(6) 0.091(3) Uani 1 1 d . .
H63 H 0.4741 0.2877 0.2982 0.109 Uiso 1 1 calc R U
C68 C 0.6440(5) -0.1136(5) 0.3269(5) 0.095(3) Uani 1 1 d . .
H68A H 0.6461 -0.0559 0.2766 0.143 Uiso 1 1 calc R U
H68B H 0.6210 -0.1557 0.3090 0.143 Uiso 1 1 calc R U
H68C H 0.7107 -0.1346 0.3470 0.143 Uiso 1 1 calc R U

loop_
_atom_site_aniso_label
_atom_site_aniso_U_11
_atom_site_aniso_U_22
_atom_site_aniso_U_33
_atom_site_aniso_U_23
_atom_site_aniso_U_13
_atom_site_aniso_U_12
O4 0.053(3) 0.057(3) 0.072(3) -0.027(2) 0.010(2) 0.005(2)
O2 0.065(3) 0.085(3) 0.070(3) -0.050(3) -0.009(3) 0.007(2)
O1 0.061(3) 0.078(3) 0.084(3) -0.049(3) -0.011(3) 0.023(3)
O3 0.070(3) 0.051(3) 0.113(4) -0.017(3) 0.020(3) 0.004(2)
N2 0.060(3) 0.051(3) 0.058(3) -0.031(3) -0.001(3) 0.006(3)
N3 0.044(3) 0.066(4) 0.070(4) -0.045(3) -0.002(3) -0.006(3)
N1 0.057(4) 0.066(4) 0.060(4) -0.038(3) -0.002(3) 0.001(3)
C3 0.040(3) 0.042(3) 0.058(4) -0.023(3) 0.004(3) 0.000(3)
C8 0.052(4) 0.041(3) 0.061(4) -0.028(3) 0.003(3) -0.012(3)
C1 0.047(4) 0.040(3) 0.066(4) -0.029(3) 0.006(3) -0.004(3)
C2 0.044(4) 0.058(4) 0.050(4) -0.036(3) 0.006(3) -0.005(3)
C4 0.058(4) 0.052(4) 0.056(4) -0.032(3) 0.015(3) -0.006(3)
C15 0.054(4) 0.048(4) 0.052(4) -0.021(3) -0.001(3) 0.006(3)
C14 0.061(4) 0.043(4) 0.066(4) -0.026(3) 0.012(4) -0.001(3)
C9 0.076(5) 0.051(4) 0.057(4) -0.025(4) -0.008(4) -0.001(3)
C7 0.099(5) 0.082(5) 0.050(4) -0.045(4) 0.019(4) -0.036(4)
C13 0.037(4) 0.082(5) 0.114(6) -0.067(5) -0.003(4) 0.000(3)
C5 0.056(4) 0.074(5) 0.071(5) -0.037(4) -0.003(4) -0.006(3)
C16 0.058(5) 0.084(5) 0.092(6) -0.034(5) 0.007(4) -0.002(4)
C6 0.080(5) 0.057(4) 0.073(5) -0.031(4) 0.004(4) -0.018(3)
C11 0.194(12) 0.090(7) 0.068(6) -0.038(5) -0.060(7) 0.033(7)
C17 0.075(6) 0.095(6) 0.093(6) -0.034(5) 0.000(5) 0.011(4)
C10 0.121(7) 0.070(5) 0.073(6) -0.039(5) -0.016(6) -0.010(5)
C12 0.097(7) 0.118(8) 0.130(8) -0.080(7) -0.077(7) 0.054(6)
O8 0.057(3) 0.057(3) 0.072(3) -0.030(2) 0.013(2) 0.006(2)
O5 0.067(3) 0.076(3) 0.079(3) -0.055(3) -0.014(3) 0.025(2)
O6 0.078(3) 0.091(3) 0.058(3) -0.048(3) -0.009(3) 0.007(3)
O7 0.071(3) 0.055(3) 0.114(4) -0.018(3) 0.021(3) 0.000(3)
N6 0.047(3) 0.059(3) 0.064(4) -0.035(3) 0.009(3) -0.004(3)
N5 0.059(3) 0.057(3) 0.054(3) -0.035(3) 0.014(3) -0.006(3)
N4 0.052(3) 0.062(4) 0.073(4) -0.038(3) 0.004(3) 0.003(3)
C19 0.036(3) 0.061(4) 0.061(4) -0.039(4) 0.008(3) -0.007(3)
C20 0.041(4) 0.061(4) 0.051(4) -0.034(3) 0.011(3) -0.006(3)
C18 0.043(4) 0.059(4) 0.065(4) -0.041(4) 0.012(3) -0.003(3)
C25 0.043(4) 0.067(4) 0.068(5) -0.044(4) -0.005(4) 0.008(3)
C32 0.064(5) 0.049(4) 0.049(4) -0.020(4) 0.011(3) 0.005(3)
C21 0.050(4) 0.039(3) 0.059(4) -0.022(3) 0.007(3) 0.001(3)
C31 0.064(4) 0.049(4) 0.060(4) -0.029(3) 0.016(4) 0.000(3)
C26 0.063(5) 0.077(5) 0.068(5) -0.042(4) 0.007(4) -0.015(4)
C24 0.078(5) 0.072(5) 0.081(5) -0.046(4) -0.004(4) 0.033(4)
C33 0.053(4) 0.073(5) 0.084(5) -0.023(4) 0.021(4) -0.005(4)
C30 0.069(5) 0.077(5) 0.090(6) -0.052(5) -0.009(4) 0.008(4)
C22 0.079(5) 0.060(4) 0.060(5) -0.031(4) -0.010(4) -0.006(4)
C23 0.072(5) 0.108(6) 0.065(5) -0.055(4) -0.011(4) 0.020(4)
C28 0.128(9) 0.107(7) 0.102(8) -0.064(6) -0.063(7) 0.048(7)
C27 0.143(9) 0.071(5) 0.056(5) -0.033(4) -0.016(5) -0.013(5)
C29 0.072(6) 0.131(8) 0.131(8) -0.091(8) -0.038(6) 0.025(6)
C34 0.076(6) 0.117(7) 0.077(5) -0.046(5) 0.004(4) 0.019(5)
O12 0.058(3) 0.073(3) 0.051(3) -0.025(2) 0.004(2) 0.010(2)
O10 0.069(3) 0.073(3) 0.082(3) -0.053(3) 0.008(3) -0.007(3)
O9 0.063(3) 0.086(3) 0.077(3) -0.053(3) 0.021(3) -0.007(2)
O11 0.070(3) 0.117(4) 0.053(3) -0.020(3) -0.001(3) 0.028(3)
N9 0.059(4) 0.049(3) 0.052(3) -0.024(3) -0.006(3) 0.004(3)
N7 0.045(3) 0.060(3) 0.059(4) -0.036(3) -0.009(3) 0.000(3)
N8 0.044(3) 0.070(4) 0.064(4) -0.035(3) 0.007(3) 0.001(3)
C36 0.046(4) 0.057(4) 0.058(4) -0.039(3) -0.015(3) 0.007(3)
C42 0.044(4) 0.068(4) 0.050(4) -0.035(4) -0.003(3) 0.003(3)
C35 0.032(3) 0.069(4) 0.061(4) -0.047(4) -0.014(3) 0.012(3)
C37 0.037(4) 0.069(4) 0.045(4) -0.028(3) -0.001(3) 0.004(3)
C38 0.054(4) 0.057(4) 0.052(4) -0.036(3) -0.011(3) 0.019(3)
C49 0.062(5) 0.059(4) 0.042(4) -0.021(4) 0.009(4) 0.002(3)
C43 0.066(5) 0.064(4) 0.053(4) -0.033(4) -0.012(4) 0.009(4)
C48 0.066(4) 0.065(4) 0.048(4) -0.032(3) 0.000(3) 0.021(3)
C39 0.078(5) 0.059(4) 0.062(4) -0.030(4) -0.005(4) -0.008(4)
C41 0.064(4) 0.066(5) 0.074(5) -0.038(4) 0.010(4) 0.003(3)
C47 0.057(5) 0.096(6) 0.072(5) -0.057(5) -0.003(4) 0.003(4)
C40 0.098(6) 0.064(5) 0.126(7) -0.062(5) 0.039(5) -0.023(4)
C44 0.135(8) 0.066(5) 0.054(5) -0.025(4) -0.020(5) -0.010(5)
C50 0.058(5) 0.091(5) 0.064(5) -0.022(4) -0.001(4) 0.011(4)
C45 0.161(11) 0.106(8) 0.107(8) -0.072(7) 0.049(8) -0.069(8)
C46 0.080(7) 0.146(9) 0.123(8) -0.096(8) 0.038(6) -0.047(6)
C51 0.074(5) 0.089(6) 0.103(6) -0.040(5) 0.011(5) 0.001(4)
O16 0.055(3) 0.073(3) 0.057(3) -0.027(2) -0.001(2) 0.014(2)
O13 0.068(3) 0.063(3) 0.090(3) -0.052(3) 0.003(3) -0.003(2)
O14 0.067(3) 0.083(3) 0.074(3) -0.050(3) 0.019(3) -0.009(2)
O15 0.070(3) 0.122(4) 0.048(3) -0.022(3) 0.001(3) 0.023(3)
N12 0.050(3) 0.064(3) 0.051(3) -0.037(3) -0.003(3) 0.007(3)
N10 0.047(3) 0.067(4) 0.057(4) -0.040(3) -0.001(3) 0.009(3)
N11 0.063(4) 0.054(3) 0.056(3) -0.031(3) 0.006(3) -0.002(3)
C53 0.042(4) 0.057(4) 0.041(3) -0.023(3) -0.005(3) 0.008(3)
C52 0.055(4) 0.056(4) 0.035(4) -0.016(3) -0.001(3) 0.008(3)
C55 0.048(4) 0.061(4) 0.039(4) -0.016(3) 0.000(3) 0.007(3)
C59 0.046(4) 0.064(4) 0.061(4) -0.041(4) 0.000(3) 0.003(3)
C54 0.041(4) 0.051(4) 0.066(4) -0.032(3) -0.010(3) 0.010(3)
C65 0.055(4) 0.067(4) 0.049(4) -0.026(3) -0.001(3) 0.009(3)
C66 0.050(4) 0.057(4) 0.053(4) -0.025(4) 0.001(4) 0.011(3)
C58 0.084(5) 0.057(4) 0.070(5) -0.038(4) -0.013(4) 0.012(4)
C60 0.063(4) 0.059(4) 0.061(5) -0.032(4) -0.011(4) 0.002(4)
C56 0.050(4) 0.071(5) 0.065(5) -0.031(4) -0.002(3) -0.004(3)
C57 0.083(5) 0.062(4) 0.049(4) -0.022(3) -0.025(3) 0.002(4)
C64 0.063(5) 0.102(6) 0.064(5) -0.051(5) 0.008(4) -0.005(4)
C61 0.120(7) 0.063(5) 0.075(6) -0.039(5) -0.006(5) -0.009(5)
C62 0.163(11) 0.082(6) 0.089(7) -0.040(6) 0.033(7) -0.048(7)
C67 0.054(5) 0.080(5) 0.082(5) -0.031(4) -0.004(4) 0.013(4)
C63 0.073(6) 0.128(7) 0.102(7) -0.077(6) 0.032(5) -0.047(6)
C68 0.070(5) 0.099(6) 0.106(6) -0.045(5) 0.020(5) 0.004(4)

loop_
_atom_type_symbol
_atom_type_description
_atom_type_scat_dispersion_real
_atom_type_scat_dispersion_imag
_atom_type_scat_source
C C 0.0033 0.0016 'International Tables Vol C Tables 4.2.6.8 and 6.1.1.4'
H H 0.0000 0.0000 'International Tables Vol C Tables 4.2.6.8 and 6.1.1.4'
N N 0.0061 0.0033 'International Tables Vol C Tables 4.2.6.8 and 6.1.1.4'
O O 0.0106 0.0060 'International Tables Vol C Tables 4.2.6.8 and 6.1.1.4'

loop_
_geom_angle_atom_site_label_1
_geom_angle_atom_site_label_2
_geom_angle_atom_site_label_3
_geom_angle
C15 O4 C16 115.1(5)
C1 N2 C4 108.1(5)
C1 N2 C7 122.0(5)
C4 N2 C7 129.8(5)
O2 N3 O1 122.1(5)
O2 N3 C2 120.1(5)
O1 N3 C2 117.7(5)
C1 N1 C5 123.1(5)
C4 C3 C2 105.7(5)
C4 C3 C8 126.4(5)
C2 C3 C8 127.4(5)
C9 C8 C13 118.0(6)
C9 C8 C3 120.3(6)
C13 C8 C3 121.7(6)
N1 C1 N2 120.2(6)
N1 C1 C2 131.7(5)
N2 C1 C2 108.1(5)
N3 C2 C1 122.7(5)
N3 C2 C3 129.7(6)
C1 C2 C3 107.3(5)
C3 C4 N2 110.8(5)
C3 C4 C14 128.1(6)
N2 C4 C14 121.1(5)
O3 C15 O4 124.2(6)
O3 C15 C14 124.2(5)
O4 C15 C14 111.7(5)
C4 C14 C15 112.4(5)
C10 C9 C8 120.8(7)
N2 C7 C6 109.9(5)
C12 C13 C8 119.5(7)
N1 C5 C6 112.0(5)
O4 C16 C17 109.1(6)
C7 C6 C5 110.9(5)
C12 C11 C10 118.6(8)
C11 C10 C9 120.8(8)
C11 C12 C13 122.2(8)
C32 O8 C33 115.3(5)
O6 N6 O5 120.7(5)
O6 N6 C19 122.5(5)
O5 N6 C19 116.8(5)
C18 N5 C21 110.7(5)
C18 N5 C24 121.1(5)
C21 N5 C24 128.2(5)
C18 N4 C22 122.1(5)
N6 C19 C18 123.9(5)
N6 C19 C20 127.3(6)
C18 C19 C20 108.7(5)
C21 C20 C19 105.1(5)
C21 C20 C25 126.3(5)
C19 C20 C25 128.3(5)
N4 C18 N5 122.6(6)
N4 C18 C19 131.6(5)
N5 C18 C19 105.8(5)
C30 C25 C26 118.4(6)
C30 C25 C20 120.4(6)
C26 C25 C20 121.0(6)
O7 C32 O8 124.2(6)
O7 C32 C31 124.5(6)
O8 C32 C31 111.3(5)
C20 C21 N5 109.8(5)
C20 C21 C31 129.9(6)
N5 C21 C31 120.3(5)
C21 C31 C32 113.0(5)
C25 C26 C27 120.7(7)
N5 C24 C23 110.1(5)
O8 C33 C34 109.5(5)
C25 C30 C29 120.5(8)
N4 C22 C23 111.5(5)
C22 C23 C24 115.5(6)
C29 C28 C27 120.2(8)
C28 C27 C26 119.9(8)
C28 C29 C30 120.3(8)
C49 O12 C50 115.5(5)
C35 N9 C38 110.9(5)
C35 N9 C41 121.9(5)
C38 N9 C41 127.1(5)
O10 N7 O9 120.7(5)
O10 N7 C36 120.9(5)
O9 N7 C36 118.3(5)
C35 N8 C39 122.5(5)
N7 C36 C35 122.2(6)
N7 C36 C37 129.4(6)
C35 C36 C37 108.2(5)
C47 C42 C43 117.5(6)
C47 C42 C37 121.6(6)
C43 C42 C37 120.9(6)
N8 C35 N9 121.6(5)
N8 C35 C36 132.2(5)
N9 C35 C36 106.2(5)
C38 C37 C36 105.5(6)
C38 C37 C42 126.6(5)
C36 C37 C42 127.5(5)
C37 C38 N9 109.2(5)
C37 C38 C48 128.4(6)
N9 C38 C48 122.4(5)
O11 C49 O12 124.3(6)
O11 C49 C48 124.2(6)
O12 C49 C48 111.6(5)
C44 C43 C42 120.9(7)
C38 C48 C49 112.3(5)
N8 C39 C40 111.1(5)
N9 C41 C40 110.4(5)
C42 C47 C46 121.4(7)
C41 C40 C39 115.1(6)
C45 C44 C43 119.5(8)
O12 C50 C51 109.3(5)
C46 C45 C44 120.8(9)
C45 C46 C47 119.9(9)
C66 O16 C67 115.7(5)
C52 N12 C55 108.3(5)
C52 N12 C58 121.4(5)
C55 N12 C58 130.3(5)
O13 N10 O14 120.7(5)
O13 N10 C53 121.9(5)
O14 N10 C53 117.4(5)
C52 N11 C56 123.0(5)
N10 C53 C52 124.1(5)
N10 C53 C54 127.9(6)
C52 C53 C54 107.7(5)
N11 C52 N12 121.2(6)
N11 C52 C53 130.7(5)
N12 C52 C53 108.1(5)
C54 C55 N12 110.5(5)
C54 C55 C65 130.3(6)
N12 C55 C65 119.2(5)
C64 C59 C60 116.8(6)
C64 C59 C54 123.2(6)
C60 C59 C54 120.0(6)
C55 C54 C53 105.3(5)
C55 C54 C59 125.5(6)
C53 C54 C59 128.9(5)
C66 C65 C55 112.2(5)
O15 C66 O16 123.4(6)
O15 C66 C65 124.8(6)
O16 C66 C65 111.7(5)
N12 C58 C57 109.7(5)
C61 C60 C59 121.9(7)
N11 C56 C57 110.8(5)
C58 C57 C56 110.3(5)
C63 C64 C59 120.5(7)
C62 C61 C60 120.5(8)
C63 C62 C61 118.7(8)
O16 C67 C68 109.3(6)
C62 C63 C64 121.5(8)

loop_
_geom_bond_atom_site_label_1
_geom_bond_atom_site_label_2
_geom_bond_distance
O4 C15 1.324(6)
O4 C16 1.458(7)
O2 N3 1.240(5)
O1 N3 1.264(6)
O3 C15 1.189(6)
N2 C1 1.367(6)
N2 C4 1.399(7)
N2 C7 1.479(6)
N3 C2 1.383(6)
N1 C1 1.334(7)
N1 C5 1.453(7)
C3 C4 1.361(7)
C3 C2 1.451(7)
C3 C8 1.477(8)
C8 C9 1.388(8)
C8 C13 1.405(8)
C1 C2 1.414(7)
C4 C14 1.508(7)
C15 C14 1.510(8)
C9 C10 1.381(9)
C7 C6 1.500(8)
C13 C12 1.385(9)
C5 C6 1.509(8)
C16 C17 1.485(8)
C11 C12 1.356(12)
C11 C10 1.381(12)
O8 C32 1.327(6)
O8 C33 1.462(7)
O5 N6 1.275(5)
O6 N6 1.235(6)
O7 C32 1.189(7)
N6 C19 1.376(7)
N5 C18 1.355(6)
N5 C21 1.402(7)
N5 C24 1.466(7)
N4 C18 1.337(7)
N4 C22 1.453(7)
C19 C18 1.416(8)
C19 C20 1.462(7)
C20 C21 1.353(7)
C20 C25 1.472(8)
C25 C30 1.383(8)
C25 C26 1.390(8)
C32 C31 1.509(8)
C21 C31 1.499(7)
C26 C27 1.393(9)
C24 C23 1.490(8)
C33 C34 1.490(8)
C30 C29 1.397(10)
C22 C23 1.482(8)
C28 C29 1.363(12)
C28 C27 1.373(11)
O12 C49 1.320(7)
O12 C50 1.466(7)
O10 N7 1.239(6)
O9 N7 1.267(6)
O11 C49 1.191(6)
N9 C35 1.352(6)
N9 C38 1.398(7)
N9 C41 1.455(7)
N7 C36 1.377(6)
N8 C35 1.341(7)
N8 C39 1.449(7)
C36 C35 1.422(8)
C36 C37 1.455(8)
C42 C47 1.378(8)
C42 C43 1.402(7)
C42 C37 1.470(8)
C37 C38 1.367(7)
C38 C48 1.496(7)
C49 C48 1.508(8)
C43 C44 1.385(9)
C39 C40 1.500(8)
C41 C40 1.472(8)
C47 C46 1.395(10)
C44 C45 1.380(11)
C50 C51 1.474(8)
C45 C46 1.347(11)
O16 C66 1.323(7)
O16 C67 1.468(6)
O13 N10 1.241(6)
O14 N10 1.270(6)
O15 C66 1.189(6)
N12 C52 1.365(6)
N12 C55 1.407(7)
N12 C58 1.468(7)
N10 C53 1.369(6)
N11 C52 1.328(7)
N11 C56 1.458(7)
C53 C52 1.403(8)
C53 C54 1.461(8)
C55 C54 1.362(7)
C55 C65 1.508(7)
C59 C64 1.395(8)
C59 C60 1.393(7)
C59 C54 1.461(8)
C65 C66 1.505(8)
C58 C57 1.517(8)
C60 C61 1.378(9)
C56 C57 1.519(8)
C64 C63 1.385(10)
C61 C62 1.369(11)
C62 C63 1.369(10)
C67 C68 1.482(8)

loop_
_geom_hbond_atom_site_label_D
_geom_hbond_atom_site_label_H
_geom_hbond_atom_site_label_A
_geom_hbond_distance_DH
_geom_hbond_distance_HA
_geom_hbond_distance_DA
_geom_hbond_angle_DHA
_geom_hbond_site_symmetry_A
C57 H57B O5 0.97 2.64 3.583(8) 165.2 1_545
N11 H11A O14 0.86 2.18 2.738(6) 122.4 .
N11 H11A O2 0.86 2.40 3.090(7) 137.3 2_566
C40 H40A O1 0.97 2.61 3.566(8) 169.8 2_675
N8 H8 O9 0.86 2.21 2.752(7) 121.1 .
N8 H8 O6 0.86 2.36 3.062(7) 138.8 1_654
C23 H23B O9 0.97 2.63 3.585(8) 170.1 2_665
N4 H4 O13 0.86 2.35 3.053(6) 138.9 2_566
N4 H4 O5 0.86 2.21 2.753(7) 121.0 .
C6 H6A O14 0.97 2.62 3.573(8) 167.0 1_564
N1 H1 O10 0.86 2.38 3.076(6) 138.1 1_465
N1 H1 O1 0.86 2.19 2.743(7) 121.9 .
C57 H57B O5 0.97 2.64 3.583(8) 165.2 1_545
N11 H11A O14 0.86 2.18 2.738(6) 122.4 .
N11 H11A O2 0.86 2.40 3.090(7) 137.3 2_566
C40 H40A O1 0.97 2.61 3.566(8) 169.8 2_675
N8 H8 O9 0.86 2.21 2.752(7) 121.1 .
N8 H8 O6 0.86 2.36 3.062(7) 138.8 1_654
C23 H23B O9 0.97 2.63 3.585(8) 170.1 2_665
N4 H4 O13 0.86 2.35 3.053(6) 138.9 2_566
N4 H4 O5 0.86 2.21 2.753(7) 121.0 .
C6 H6A O14 0.97 2.62 3.573(8) 167.0 1_564
N1 H1 O10 0.86 2.38 3.076(6) 138.1 1_465
N1 H1 O1 0.86 2.19 2.743(7) 121.9 .
C57 H57B O5 0.97 2.64 3.583(8) 165.2 1_545
N11 H11A O14 0.86 2.18 2.738(6) 122.4 .
N11 H11A O2 0.86 2.40 3.090(7) 137.3 2_566
C40 H40A O1 0.97 2.61 3.566(8) 169.8 2_675
N8 H8 O9 0.86 2.21 2.752(7) 121.1 .
N8 H8 O6 0.86 2.36 3.062(7) 138.8 1_654
C23 H23B O9 0.97 2.63 3.585(8) 170.1 2_665
N4 H4 O13 0.86 2.35 3.053(6) 138.9 2_566
N4 H4 O5 0.86 2.21 2.753(7) 121.0 .
C6 H6A O14 0.97 2.62 3.573(8) 167.0 1_564
N1 H1 O10 0.86 2.38 3.076(6) 138.1 1_465
N1 H1 O1 0.86 2.19 2.743(7) 121.9 .
C57 H57B O5 0.97 2.64 3.583(8) 165.2 1_545
N11 H11A O14 0.86 2.18 2.738(6) 122.4 .
N11 H11A O2 0.86 2.40 3.090(7) 137.3 2_566
C40 H40A O1 0.97 2.61 3.566(8) 169.8 2_675
N8 H8 O9 0.86 2.21 2.752(7) 121.1 .
N8 H8 O6 0.86 2.36 3.062(7) 138.8 1_654
C23 H23B O9 0.97 2.63 3.585(8) 170.1 2_665
N4 H4 O13 0.86 2.35 3.053(6) 138.9 2_566
N4 H4 O5 0.86 2.21 2.753(7) 121.0 .
C6 H6A O14 0.97 2.62 3.573(8) 167.0 1_564
N1 H1 O10 0.86 2.38 3.076(6) 138.1 1_465
N1 H1 O1 0.86 2.19 2.743(7) 121.9 .
N1 H1 O1 0.86 2.19 2.743(7) 121.9 .
N1 H1 O10 0.86 2.38 3.076(6) 138.1 1_465
C6 H6A O14 0.97 2.62 3.573(8) 167.0 1_564
N4 H4 O5 0.86 2.21 2.753(7) 121.0 .
N4 H4 O13 0.86 2.35 3.053(6) 138.9 2_566
C23 H23B O9 0.97 2.63 3.585(8) 170.1 2_665
N8 H8 O6 0.86 2.36 3.062(7) 138.8 1_654
N8 H8 O9 0.86 2.21 2.752(7) 121.1 .
C40 H40A O1 0.97 2.61 3.566(8) 169.8 2_675
N11 H11A O2 0.86 2.40 3.090(7) 137.3 2_566
N11 H11A O14 0.86 2.18 2.738(6) 122.4 .
C57 H57B O5 0.97 2.64 3.583(8) 165.2 1_545
N1 H1 O1 0.86 2.19 2.743(7) 121.9 .
N1 H1 O10 0.86 2.38 3.076(6) 138.1 1_465
C6 H6A O14 0.97 2.62 3.573(8) 167.0 1_564
N4 H4 O5 0.86 2.21 2.753(7) 121.0 .
N4 H4 O13 0.86 2.35 3.053(6) 138.9 2_566
C23 H23B O9 0.97 2.63 3.585(8) 170.1 2_665
N8 H8 O6 0.86 2.36 3.062(7) 138.8 1_654
N8 H8 O9 0.86 2.21 2.752(7) 121.1 .
C40 H40A O1 0.97 2.61 3.566(8) 169.8 2_675
N11 H11A O2 0.86 2.40 3.090(7) 137.3 2_566
N11 H11A O14 0.86 2.18 2.738(6) 122.4 .
C57 H57B O5 0.97 2.64 3.583(8) 165.2 1_545

loop_
_geom_torsion_atom_site_label_1
_geom_torsion_atom_site_label_2
_geom_torsion_atom_site_label_3
_geom_torsion_atom_site_label_4
_geom_torsion
C4 C3 C8 C9 -122.9(7)
C2 C3 C8 C9 47.8(8)
C4 C3 C8 C13 55.3(8)
C2 C3 C8 C13 -134.0(6)
C5 N1 C1 N2 -1.2(8)
C5 N1 C1 C2 179.6(6)
C4 N2 C1 N1 179.4(5)
C7 N2 C1 N1 -2.8(8)
C4 N2 C1 C2 -1.3(6)
C7 N2 C1 C2 176.6(5)
O2 N3 C2 C1 -171.8(5)
O1 N3 C2 C1 7.4(8)
O2 N3 C2 C3 0.8(9)
O1 N3 C2 C3 180.0(5)
N1 C1 C2 N3 -5.3(10)
N2 C1 C2 N3 175.4(5)
N1 C1 C2 C3 -179.3(6)
N2 C1 C2 C3 1.4(6)
C4 C3 C2 N3 -174.4(6)
C8 C3 C2 N3 13.3(10)
C4 C3 C2 C1 -1.0(6)
C8 C3 C2 C1 -173.2(5)
C2 C3 C4 N2 0.2(7)
C8 C3 C4 N2 172.5(5)
C2 C3 C4 C14 179.6(5)
C8 C3 C4 C14 -8.1(10)
C1 N2 C4 C3 0.6(7)
C7 N2 C4 C3 -177.0(6)
C1 N2 C4 C14 -178.7(5)
C7 N2 C4 C14 3.6(9)
C16 O4 C15 O3 -2.4(9)
C16 O4 C15 C14 177.4(5)
C3 C4 C14 C15 -101.5(7)
N2 C4 C14 C15 77.7(7)
O3 C15 C14 C4 -13.0(9)
O4 C15 C14 C4 167.2(5)
C13 C8 C9 C10 -2.7(8)
C3 C8 C9 C10 175.6(5)
C1 N2 C7 C6 29.7(8)
C4 N2 C7 C6 -152.9(6)
C9 C8 C13 C12 2.0(9)
C3 C8 C13 C12 -176.2(6)
C1 N1 C5 C6 -22.4(8)
C15 O4 C16 C17 -174.2(6)
N2 C7 C6 C5 -51.1(7)
N1 C5 C6 C7 48.4(7)
C12 C11 C10 C9 -1.0(12)
C8 C9 C10 C11 2.3(10)
C10 C11 C12 C13 0.3(14)
C8 C13 C12 C11 -0.9(12)
O6 N6 C19 C18 -173.8(6)
O5 N6 C19 C18 6.4(8)
O6 N6 C19 C20 1.3(9)
O5 N6 C19 C20 -178.5(5)
N6 C19 C20 C21 -174.7(6)
C18 C19 C20 C21 1.1(6)
N6 C19 C20 C25 11.3(10)
C18 C19 C20 C25 -172.9(6)
C22 N4 C18 N5 0.0(9)
C22 N4 C18 C19 177.2(6)
C21 N5 C18 N4 178.7(5)
C24 N5 C18 N4 -3.8(9)
C21 N5 C18 C19 0.9(6)
C24 N5 C18 C19 178.5(5)
N6 C19 C18 N4 -2.8(10)
C20 C19 C18 N4 -178.7(6)
N6 C19 C18 N5 174.8(5)
C20 C19 C18 N5 -1.2(6)
C21 C20 C25 C30 52.9(9)
C19 C20 C25 C30 -134.3(6)
C21 C20 C25 C26 -122.2(7)
C19 C20 C25 C26 50.7(9)
C33 O8 C32 O7 -2.9(10)
C33 O8 C32 C31 177.0(5)
C19 C20 C21 N5 -0.5(6)
C25 C20 C21 N5 173.6(6)
C19 C20 C21 C31 178.1(6)
C25 C20 C21 C31 -7.7(10)
C18 N5 C21 C20 -0.2(7)
C24 N5 C21 C20 -177.6(6)
C18 N5 C21 C31 -179.0(5)
C24 N5 C21 C31 3.7(9)
C20 C21 C31 C32 -101.5(7)
N5 C21 C31 C32 77.1(7)
O7 C32 C31 C21 -14.1(10)
O8 C32 C31 C21 166.0(5)
C30 C25 C26 C27 0.8(9)
C20 C25 C26 C27 175.9(6)
C18 N5 C24 C23 26.3(8)
C21 N5 C24 C23 -156.6(6)
C32 O8 C33 C34 -174.7(6)
C26 C25 C30 C29 -1.3(10)
C20 C25 C30 C29 -176.5(6)
C18 N4 C22 C23 -19.8(8)
N4 C22 C23 C24 43.5(8)
N5 C24 C23 C22 -46.4(8)
C29 C28 C27 C26 2.7(12)
C25 C26 C27 C28 -1.5(10)
C27 C28 C29 C30 -3.3(13)
C25 C30 C29 C28 2.6(12)
O10 N7 C36 C35 -173.9(5)
O9 N7 C36 C35 8.0(8)
O10 N7 C36 C37 -0.3(9)
O9 N7 C36 C37 -178.4(5)
C39 N8 C35 N9 -0.4(8)
C39 N8 C35 C36 177.9(6)
C38 N9 C35 N8 179.1(5)
C41 N9 C35 N8 -3.5(8)
C38 N9 C35 C36 0.4(6)
C41 N9 C35 C36 177.8(5)
N7 C36 C35 N8 -4.3(10)
C37 C36 C35 N8 -179.1(6)
N7 C36 C35 N9 174.2(5)
C37 C36 C35 N9 -0.6(6)
N7 C36 C37 C38 -173.8(5)
C35 C36 C37 C38 0.5(6)
N7 C36 C37 C42 12.8(10)
C35 C36 C37 C42 -172.9(5)
C47 C42 C37 C38 54.2(9)
C43 C42 C37 C38 -123.1(6)
C47 C42 C37 C36 -133.7(6)
C43 C42 C37 C36 48.9(9)
C36 C37 C38 N9 -0.3(6)
C42 C37 C38 N9 173.2(5)
C36 C37 C38 C48 179.2(5)
C42 C37 C38 C48 -7.4(10)
C35 N9 C38 C37 -0.1(7)
C41 N9 C38 C37 -177.3(5)
C35 N9 C38 C48 -179.5(5)
C41 N9 C38 C48 3.2(9)
C50 O12 C49 O11 -2.8(10)
C50 O12 C49 C48 177.3(5)
C47 C42 C43 C44 -2.2(9)
C37 C42 C43 C44 175.2(6)
C37 C38 C48 C49 -102.0(7)
N9 C38 C48 C49 77.4(7)
O11 C49 C48 C38 -13.2(10)
O12 C49 C48 C38 166.7(5)
C35 N8 C39 C40 -19.4(8)
C35 N9 C41 C40 26.8(8)
C38 N9 C41 C40 -156.2(6)
C43 C42 C47 C46 1.1(9)
C37 C42 C47 C46 -176.3(6)
N9 C41 C40 C39 -46.7(8)
N8 C39 C40 C41 43.5(8)
C42 C43 C44 C45 2.1(10)
C49 O12 C50 C51 -173.7(6)
C43 C44 C45 C46 -0.7(13)
C44 C45 C46 C47 -0.4(13)
C42 C47 C46 C45 0.2(12)
O13 N10 C53 C52 173.7(5)
O14 N10 C53 C52 -8.3(8)
O13 N10 C53 C54 0.0(9)
O14 N10 C53 C54 178.0(5)
C56 N11 C52 N12 0.5(9)
C56 N11 C52 C53 -179.6(6)
C55 N12 C52 N11 -178.7(5)
C58 N12 C52 N11 2.9(8)
C55 N12 C52 C53 1.4(6)
C58 N12 C52 C53 -177.1(5)
N10 C53 C52 N11 4.8(10)
C54 C53 C52 N11 179.6(6)
N10 C53 C52 N12 -175.2(5)
C54 C53 C52 N12 -0.4(6)
C52 N12 C55 C54 -1.9(7)
C58 N12 C55 C54 176.4(5)
C52 N12 C55 C65 179.0(5)
C58 N12 C55 C65 -2.7(9)
N12 C55 C54 C53 1.5(6)
C65 C55 C54 C53 -179.5(6)
N12 C55 C54 C59 -173.2(5)
C65 C55 C54 C59 5.7(10)
N10 C53 C54 C55 173.9(5)
C52 C53 C54 C55 -0.7(6)
N10 C53 C54 C59 -11.6(10)
C52 C53 C54 C59 173.8(6)
C64 C59 C54 C55 -52.9(9)
C60 C59 C54 C55 123.5(6)
C64 C59 C54 C53 133.6(6)
C60 C59 C54 C53 -50.0(9)
C54 C55 C65 C66 101.2(7)
N12 C55 C65 C66 -79.9(7)
C67 O16 C66 O15 0.4(10)
C67 O16 C66 C65 -177.1(5)
C55 C65 C66 O15 16.9(10)
C55 C65 C66 O16 -165.7(5)
C52 N12 C58 C57 -30.2(8)
C55 N12 C58 C57 151.8(6)
C64 C59 C60 C61 0.7(9)
C54 C59 C60 C61 -176.0(6)
C52 N11 C56 C57 24.1(8)
N12 C58 C57 C56 52.8(7)
N11 C56 C57 C58 -50.1(7)
C60 C59 C64 C63 0.0(9)
C54 C59 C64 C63 176.5(6)
C59 C60 C61 C62 -0.1(10)
C60 C61 C62 C63 -1.2(12)
C66 O16 C67 C68 173.3(6)
C61 C62 C63 C64 1.9(13)
C59 C64 C63 C62 -1.3(11)
